data_1552101
loop_
_publ_author_name
'Scott, Neil W. J.'
'Ford, Mark J.'
'Schotes, Christoph'
'Parker, Rachel R.'
'Whitwood, Adrian C.'
'Fairlamb, Ian J. S.'

_publ_section_title
;
 The ubiquitous cross-coupling catalyst system
 &#x2018;Pd(OAc)2&#x2019;/2PPh3 forms a unique dinuclear PdI complex: an
 important entry point into catalytically competent cyclic Pd3 clusters
;
_journal_name_full 'Chemical Science'
_journal_paper_doi 10.1039/C9SC01847F
_journal_year 2019
_chemical_formula_moiety 'C50 H43 O2 P3 Pd2, C4 H8 O'
_chemical_formula_sum 'C54 H51 O3 P3 Pd2'
_chemical_formula_weight 1053.66
_space_group_crystal_system monoclinic
_space_group_IT_number 14
_space_group_name_Hall '-P 2ybc'
_space_group_name_H-M_alt 'P 1 21/c 1'
_symmetry_space_group_name_Hall '-P 2ybc'
_symmetry_space_group_name_H-M 'P 1 21/c 1'
_atom_sites_solution_hydrogens geom
_atom_sites_solution_primary dual
_audit_creation_date 2019-01-31
_audit_creation_method
;
Olex2 1.2
(compiled 2018.05.29 svn.r3508 for OlexSys, GUI svn.r5506)
;
_audit_update_record
;
2019-01-31 deposited with the CCDC.    2019-07-05 downloaded from the CCDC.
;
_cell_angle_alpha 90
_cell_angle_beta 108.7289(19)
_cell_angle_gamma 90
_cell_formula_units_Z 4
_cell_length_a 11.8269(2)
_cell_length_b 29.4867(5)
_cell_length_c 14.1794(2)
_cell_measurement_reflns_used 7773
_cell_measurement_temperature 110.00(10)
_cell_measurement_theta_max 71.0530
_cell_measurement_theta_min 3.5840
_cell_volume 4683.03(14)
_computing_cell_refinement 'CrysAlisPro 1.171.39.46 (Rigaku OD, 2018)'
_computing_data_collection 'CrysAlisPro 1.171.39.46 (Rigaku OD, 2018)'
_computing_data_reduction 'CrysAlisPro 1.171.39.46 (Rigaku OD, 2018)'
_computing_molecular_graphics 'Olex2 (Dolomanov et al., 2009)'
_computing_publication_material 'Olex2 (Dolomanov et al., 2009)'
_computing_structure_refinement 'ShelXL (Sheldrick, 2015)'
_computing_structure_solution 'ShelXT (Sheldrick, 2015)'
_diffrn_ambient_environment N~2~
_diffrn_ambient_temperature 110.00(10)
_diffrn_detector 'CCD plate'
_diffrn_detector_area_resol_mean 16.1450
_diffrn_detector_type Eos
_diffrn_measured_fraction_theta_full 0.999
_diffrn_measured_fraction_theta_max 0.999
_diffrn_measurement_details
;
List of Runs (angles in degrees, time in seconds):

  # Type    Start    End  Width  t~exp~   \w     \q     \k     \f   Frames
#--------------------------------------------------------------------------
  1  \w    -20.00  18.00   1.00    1.00    --    0.00  57.00-180.00   38
  2  \w     24.00  51.00   1.00    1.00    --    0.00  57.00-180.00   27
  3  \w    -16.00  55.00   1.00    1.00    --    0.00  57.00  90.00   71
  4  \w    -15.00  50.00   1.00    3.00    --   54.00 -57.00-150.00   65
  5  \w    -12.00  69.00   1.00    3.00    --   54.00 -57.00 120.00   81
  6  \w     71.00 123.00   1.00    3.00    --   54.00  57.00 -90.00   52
  7  \w     48.00  83.00   1.00    3.00    --   54.00 -99.00-180.00   35
  8  \w     21.00  81.00   1.00    3.00    --   54.00 -77.00 -90.00   60
  9  \w    118.00 172.00   1.00    3.00    --  108.00 111.00-120.00   54
 10  \w    109.00 134.00   1.00    3.00    --  108.00 -37.00 120.00   25
 11  \w     49.00  78.00   1.00    3.00    --  108.00 -37.00 120.00   29
 12  \w     38.00 122.00   1.00    3.00    --  108.00 -50.00 120.00   84
 13  \w     40.00 126.00   1.00    3.00    --  108.00 -37.00 -60.00   86
 14  \w     44.00  79.00   1.00    3.00    --  108.00-111.00 -30.00   35
 15  \w     89.00 176.00   1.00    3.00    --  108.00  63.00 -90.00   87
 16  \w     65.00 132.00   1.00    3.00    --  108.00 -77.00 -60.00   67
;
_diffrn_measurement_device 'four-circle diffractometer'
_diffrn_measurement_device_type 'SuperNova, Dual, Cu at home/near, Eos'
_diffrn_measurement_method '\w scans'
_diffrn_orient_matrix_type 'CrysAlisPro convention (1999,Acta A55,543-557)'
_diffrn_orient_matrix_UB_11 0.1252616000
_diffrn_orient_matrix_UB_12 0.0167507000
_diffrn_orient_matrix_UB_13 0.0619243000
_diffrn_orient_matrix_UB_21 0.0328977000
_diffrn_orient_matrix_UB_22 0.0055497000
_diffrn_orient_matrix_UB_23 -0.0960565000
_diffrn_orient_matrix_UB_31 -0.0463042000
_diffrn_orient_matrix_UB_32 0.0491710000
_diffrn_orient_matrix_UB_33 -0.0102082000
_diffrn_radiation_monochromator mirror
_diffrn_radiation_probe x-ray
_diffrn_radiation_type CuK\a
_diffrn_radiation_wavelength 1.54184
_diffrn_reflns_av_R_equivalents 0.0266
_diffrn_reflns_av_unetI/netI 0.0369
_diffrn_reflns_Laue_measured_fraction_full 0.999
_diffrn_reflns_Laue_measured_fraction_max 0.999
_diffrn_reflns_limit_h_max 12
_diffrn_reflns_limit_h_min -14
_diffrn_reflns_limit_k_max 35
_diffrn_reflns_limit_k_min -19
_diffrn_reflns_limit_l_max 15
_diffrn_reflns_limit_l_min -16
_diffrn_reflns_number 17077
_diffrn_reflns_point_group_measured_fraction_full 0.999
_diffrn_reflns_point_group_measured_fraction_max 0.999
_diffrn_reflns_theta_full 67.078
_diffrn_reflns_theta_max 67.078
_diffrn_reflns_theta_min 3.617
_diffrn_source 'micro-focus sealed X-ray tube'
_diffrn_source_type 'SuperNova (Cu) X-ray Source'
_exptl_absorpt_coefficient_mu 7.503
_exptl_absorpt_correction_T_max 1.000
_exptl_absorpt_correction_T_min 0.319
_exptl_absorpt_correction_type gaussian
_exptl_absorpt_process_details
;
CrysAlisPro 1.171.39.46 (Rigaku Oxford Diffraction, 2018)
Numerical absorption correction based on gaussian integration over
            a multifaceted crystal model
Empirical absorption correction using spherical harmonics,
 implemented in SCALE3 ABSPACK scaling algorithm.
;
_exptl_crystal_colour 'clear light red'
_exptl_crystal_colour_lustre clear
_exptl_crystal_colour_modifier light
_exptl_crystal_colour_primary red
_exptl_crystal_density_diffrn 1.494
_exptl_crystal_description plate
_exptl_crystal_F_000 2144
_exptl_crystal_size_max 0.258
_exptl_crystal_size_mid 0.093
_exptl_crystal_size_min 0.018
_refine_diff_density_max 0.489
_refine_diff_density_min -0.603
_refine_diff_density_rms 0.075
_refine_ls_extinction_coef 0.000044(7)
_refine_ls_extinction_expression Fc^*^=kFc[1+0.001xFc^2^\l^3^/sin(2\q)]^-1/4^
_refine_ls_extinction_method 'SHELXL-2018/3 (Sheldrick 2018)'
_refine_ls_goodness_of_fit_ref 1.022
_refine_ls_hydrogen_treatment constr
_refine_ls_matrix_type full
_refine_ls_number_parameters 561
_refine_ls_number_reflns 8345
_refine_ls_number_restraints 3
_refine_ls_restrained_S_all 1.022
_refine_ls_R_factor_all 0.0353
_refine_ls_R_factor_gt 0.0278
_refine_ls_shift/su_max 0.002
_refine_ls_shift/su_mean 0.000
_refine_ls_structure_factor_coef Fsqd
_refine_ls_weighting_details 'w=1/[\s^2^(Fo^2^)+(0.0301P)^2^+2.0234P] where P=(Fo^2^+2Fc^2^)/3'
_refine_ls_weighting_scheme calc
_refine_ls_wR_factor_gt 0.0646
_refine_ls_wR_factor_ref 0.0684
_reflns_Friedel_coverage 0.000
_reflns_number_gt 7242
_reflns_number_total 8345
_reflns_threshold_expression 'I > 2\s(I)'
_cod_data_source_file c9sc01847f2.cif
_cod_data_source_block ijsf1817
_cod_original_cell_volume 4683.01(14)
_cod_database_code 1552101
_shelx_shelxl_version_number 2018/3
_chemical_oxdiff_formula 'C54 H51 O3 P3 Pd2'
_chemical_oxdiff_usercomment 'Neil Scott NWJS-3-246-crystal1'
_shelx_space_group_comment
;
The symmetry employed for this shelxl refinement is uniquely defined
by the following loop, which should always be used as a source of
symmetry information in preference to the above space-group names.
They are only intended as comments.
;
_shelx_estimated_absorpt_t_max 0.877
_shelx_estimated_absorpt_t_min 0.248
_reflns_odcompleteness_completeness 99.85
_reflns_odcompleteness_iscentric 1
_reflns_odcompleteness_theta 66.97
_olex2_refinement_description
;
1. Fixed Uiso
 At 1.2 times of:
  All C(H) groups, All C(H,H) groups
 At 1.5 times of:
  All C(H,H,H) groups
2. Restrained distances
 O3A-C54A \\sim O3A-C51A
 with sigma of 0.02
 C53A-C54A \\sim C51A-C52A
 with sigma of 0.02
 O3A-C52A \\sim O3A-C53A
 with sigma of 0.02
3.a Secondary CH2 refined with riding coordinates:
 C51A(H51A,H51B), C52A(H52A,H52B), C53A(H53A,H53B), C54A(H54A,H54B)
3.b Aromatic/amide H refined with riding coordinates:
 C4(H4), C5(H5), C6(H6), C7(H7), C8(H8), C10(H10), C11(H11), C12(H12),
 C13(H13), C14(H14), C16(H16), C17(H17), C18(H18), C19(H19), C20(H20), C22(H22),
  C23(H23), C24(H24), C25(H25), C26(H26), C28(H28), C29(H29), C30(H30),
 C31(H31), C32(H32), C34(H34), C35(H35), C36(H36), C37(H37), C38(H38), C40(H40),
  C41(H41), C42(H42), C43(H43), C44(H44), C46(H46), C47(H47), C48(H48),
 C49(H49), C50(H50)
3.c Idealised Me refined as rotating group:
 C2(H2A,H2B,H2C)
;
_olex2_date_sample_data_collection 2018-07-18
_olex2_date_sample_submission 2018-07-16
_olex2_exptl_crystal_mounting_method 'oil on 100 micrometre micromount'
_olex2_submission_original_sample_id NWJS-3-246-crystal1
_olex2_submission_special_instructions 'No special instructions were received'
_oxdiff_exptl_absorpt_empirical_details
;
Empirical correction (ABSPACK) includes:
- Absorption correction using spherical harmonics
- Frame scaling
;
_oxdiff_exptl_absorpt_empirical_full_max 1.281
_oxdiff_exptl_absorpt_empirical_full_min 0.811

loop_
_space_group_symop_operation_xyz
'x, y, z'
'-x, y+1/2, -z+1/2'
'-x, -y, -z'
'x, -y-1/2, z-1/2'

loop_
_atom_site_label
_atom_site_type_symbol
_atom_site_fract_x
_atom_site_fract_y
_atom_site_fract_z
_atom_site_U_iso_or_equiv
_atom_site_adp_type
_atom_site_occupancy
_atom_site_site_symmetry_order
_atom_site_calc_flag
_atom_site_refinement_flags_posn
_atom_site_disorder_assembly
_atom_site_disorder_group
C1 C 0.7332(2) 0.41603(10) 0.8043(2) 0.0177(6) Uani 1 1 d . . .
C2 C 0.8584(3) 0.39613(11) 0.8385(3) 0.0300(7) Uani 1 1 d . . .
H2A H 0.887842 0.393648 0.781549 0.045 Uiso 1 1 calc GR . .
H2B H 0.856496 0.365971 0.867028 0.045 Uiso 1 1 calc GR . .
H2C H 0.911486 0.415940 0.889076 0.045 Uiso 1 1 calc GR . .
C3 C 0.2743(2) 0.48356(9) 0.8007(2) 0.0160(6) Uani 1 1 d . . .
C4 C 0.3408(2) 0.49374(9) 0.8990(2) 0.0175(6) Uani 1 1 d . . .
H4 H 0.425238 0.495974 0.917392 0.021 Uiso 1 1 calc R . .
C5 C 0.2851(3) 0.50060(10) 0.9700(2) 0.0213(6) Uani 1 1 d . . .
H5 H 0.331282 0.507735 1.036592 0.026 Uiso 1 1 calc R . .
C6 C 0.1625(3) 0.49711(10) 0.9443(2) 0.0239(7) Uani 1 1 d . . .
H6 H 0.124450 0.502051 0.993097 0.029 Uiso 1 1 calc R . .
C7 C 0.0947(3) 0.48639(11) 0.8472(2) 0.0264(7) Uani 1 1 d . . .
H7 H 0.010404 0.483758 0.829698 0.032 Uiso 1 1 calc R . .
C8 C 0.1503(3) 0.47953(10) 0.7758(2) 0.0223(7) Uani 1 1 d . . .
H8 H 0.103830 0.472049 0.709484 0.027 Uiso 1 1 calc R . .
C9 C 0.2620(2) 0.49115(10) 0.5933(2) 0.0159(6) Uani 1 1 d . . .
C10 C 0.1768(3) 0.52518(11) 0.5761(2) 0.0241(7) Uani 1 1 d . . .
H10 H 0.156445 0.537801 0.630174 0.029 Uiso 1 1 calc R . .
C11 C 0.1214(3) 0.54082(12) 0.4799(2) 0.0312(8) Uani 1 1 d . . .
H11 H 0.062532 0.563944 0.468120 0.037 Uiso 1 1 calc R . .
C12 C 0.1516(3) 0.52281(13) 0.4014(2) 0.0329(8) Uani 1 1 d . . .
H12 H 0.114669 0.534130 0.336019 0.039 Uiso 1 1 calc R . .
C13 C 0.2348(3) 0.48861(12) 0.4170(2) 0.0297(8) Uani 1 1 d . . .
H13 H 0.254603 0.476127 0.362530 0.036 Uiso 1 1 calc R . .
C14 C 0.2894(3) 0.47256(11) 0.5125(2) 0.0227(7) Uani 1 1 d . . .
H14 H 0.346112 0.448680 0.523293 0.027 Uiso 1 1 calc R . .
C15 C 0.4742(2) 0.59233(9) 0.8459(2) 0.0153(6) Uani 1 1 d . . .
C16 C 0.5266(3) 0.59881(9) 0.9489(2) 0.0185(6) Uani 1 1 d . . .
H16 H 0.610319 0.595029 0.978827 0.022 Uiso 1 1 calc R . .
C17 C 0.4565(3) 0.61075(10) 1.0073(2) 0.0225(7) Uani 1 1 d . . .
H17 H 0.492634 0.615159 1.076876 0.027 Uiso 1 1 calc R . .
C18 C 0.3351(3) 0.61619(10) 0.9647(2) 0.0230(7) Uani 1 1 d . . .
H18 H 0.287597 0.624070 1.005012 0.028 Uiso 1 1 calc R . .
C19 C 0.2819(3) 0.61019(10) 0.8630(2) 0.0229(7) Uani 1 1 d . . .
H19 H 0.198219 0.614332 0.833664 0.028 Uiso 1 1 calc R . .
C20 C 0.3507(3) 0.59814(9) 0.8040(2) 0.0181(6) Uani 1 1 d . . .
H20 H 0.313648 0.593794 0.734464 0.022 Uiso 1 1 calc R . .
C21 C 0.4969(2) 0.59630(10) 0.6506(2) 0.0171(6) Uani 1 1 d . . .
C22 C 0.4735(3) 0.64285(10) 0.6395(2) 0.0230(7) Uani 1 1 d . . .
H22 H 0.490116 0.661678 0.696710 0.028 Uiso 1 1 calc R . .
C23 C 0.4262(3) 0.66166(11) 0.5452(2) 0.0266(7) Uani 1 1 d . . .
H23 H 0.411615 0.693365 0.538186 0.032 Uiso 1 1 calc R . .
C24 C 0.4003(3) 0.63450(11) 0.4613(2) 0.0250(7) Uani 1 1 d . . .
H24 H 0.367880 0.647555 0.396947 0.030 Uiso 1 1 calc R . .
C25 C 0.4215(3) 0.58840(11) 0.4711(2) 0.0224(7) Uani 1 1 d . . .
H25 H 0.402832 0.569667 0.413650 0.027 Uiso 1 1 calc R . .
C26 C 0.4704(2) 0.56934(10) 0.5659(2) 0.0182(6) Uani 1 1 d . . .
H26 H 0.485764 0.537679 0.572384 0.022 Uiso 1 1 calc R . .
C27 C 0.7067(2) 0.59608(10) 0.82399(19) 0.0166(6) Uani 1 1 d . . .
C28 C 0.7209(3) 0.64246(10) 0.8448(2) 0.0209(6) Uani 1 1 d . . .
H28 H 0.652737 0.661028 0.836493 0.025 Uiso 1 1 calc R . .
C29 C 0.8341(3) 0.66149(11) 0.8776(2) 0.0243(7) Uani 1 1 d . . .
H29 H 0.843062 0.693110 0.890714 0.029 Uiso 1 1 calc R . .
C30 C 0.9340(3) 0.63471(11) 0.8912(2) 0.0253(7) Uani 1 1 d . . .
H30 H 1.011265 0.648010 0.913372 0.030 Uiso 1 1 calc R . .
C31 C 0.9219(3) 0.58861(11) 0.8728(2) 0.0255(7) Uani 1 1 d . . .
H31 H 0.990658 0.570162 0.883016 0.031 Uiso 1 1 calc R . .
C32 C 0.8083(3) 0.56932(10) 0.8391(2) 0.0197(6) Uani 1 1 d . . .
H32 H 0.800023 0.537665 0.826250 0.024 Uiso 1 1 calc R . .
C33 C 0.2699(2) 0.32450(10) 0.7609(2) 0.0187(6) Uani 1 1 d . . .
C34 C 0.2468(3) 0.27878(11) 0.7713(2) 0.0269(7) Uani 1 1 d . . .
H34 H 0.276845 0.256594 0.736954 0.032 Uiso 1 1 calc R . .
C35 C 0.1801(3) 0.26520(12) 0.8314(2) 0.0353(8) Uani 1 1 d . . .
H35 H 0.165324 0.233918 0.838441 0.042 Uiso 1 1 calc R . .
C36 C 0.1356(3) 0.29754(12) 0.8807(2) 0.0334(8) Uani 1 1 d . . .
H36 H 0.088009 0.288461 0.920164 0.040 Uiso 1 1 calc R . .
C37 C 0.1599(3) 0.34304(12) 0.8730(2) 0.0297(7) Uani 1 1 d . . .
H37 H 0.130769 0.365088 0.908305 0.036 Uiso 1 1 calc R . .
C38 C 0.2269(3) 0.35630(11) 0.8139(2) 0.0221(6) Uani 1 1 d . . .
H38 H 0.243859 0.387546 0.809171 0.026 Uiso 1 1 calc R . .
C39 C 0.2316(2) 0.35183(10) 0.5590(2) 0.0176(6) Uani 1 1 d . . .
C40 C 0.1115(3) 0.35183(12) 0.5496(2) 0.0321(8) Uani 1 1 d . . .
H40 H 0.087216 0.346729 0.606458 0.038 Uiso 1 1 calc R . .
C41 C 0.0262(3) 0.35928(14) 0.4574(3) 0.0406(9) Uani 1 1 d . . .
H41 H -0.056065 0.359522 0.451637 0.049 Uiso 1 1 calc R . .
C42 C 0.0601(3) 0.36634(12) 0.3737(2) 0.0316(8) Uani 1 1 d . . .
H42 H 0.001287 0.371101 0.310723 0.038 Uiso 1 1 calc R . .
C43 C 0.1794(3) 0.36644(11) 0.3823(2) 0.0266(7) Uani 1 1 d . . .
H43 H 0.203110 0.371363 0.325200 0.032 Uiso 1 1 calc R . .
C44 C 0.2650(3) 0.35935(10) 0.4745(2) 0.0215(6) Uani 1 1 d . . .
H44 H 0.347169 0.359613 0.480108 0.026 Uiso 1 1 calc R . .
C45 C 0.4289(3) 0.29408(10) 0.6589(2) 0.0205(6) Uani 1 1 d . . .
C46 C 0.3835(3) 0.26458(10) 0.5785(2) 0.0261(7) Uani 1 1 d . . .
H46 H 0.307131 0.269990 0.531170 0.031 Uiso 1 1 calc R . .
C47 C 0.4502(3) 0.22741(11) 0.5681(3) 0.0322(8) Uani 1 1 d . . .
H47 H 0.419610 0.207646 0.512826 0.039 Uiso 1 1 calc R . .
C48 C 0.5599(3) 0.21882(12) 0.6368(3) 0.0355(8) Uani 1 1 d . . .
H48 H 0.604943 0.193220 0.629127 0.043 Uiso 1 1 calc R . .
C49 C 0.6047(3) 0.24754(12) 0.7172(3) 0.0406(9) Uani 1 1 d . . .
H49 H 0.679789 0.241277 0.765605 0.049 Uiso 1 1 calc R . .
C50 C 0.5399(3) 0.28572(11) 0.7275(3) 0.0303(7) Uani 1 1 d . . .
H50 H 0.572045 0.305955 0.781648 0.036 Uiso 1 1 calc R . .
O1 O 0.72530(16) 0.45883(7) 0.80188(14) 0.0182(4) Uani 1 1 d . . .
O2 O 0.64833(16) 0.38775(7) 0.78011(14) 0.0178(4) Uani 1 1 d . . .
P1 P 0.35699(6) 0.47217(2) 0.71521(5) 0.01441(15) Uani 1 1 d . . .
P2 P 0.56076(6) 0.56884(2) 0.77192(5) 0.01437(15) Uani 1 1 d . . .
P3 P 0.35016(6) 0.34483(2) 0.67856(5) 0.01598(15) Uani 1 1 d . . .
Pd1 Pd 0.54772(2) 0.49104(2) 0.76213(2) 0.01304(6) Uani 1 1 d . . .
Pd2 Pd 0.46246(2) 0.40930(2) 0.73031(2) 0.01367(6) Uani 1 1 d . . .
C51A C 0.8978(4) 0.26785(16) 1.1599(5) 0.0820(18) Uani 1 1 d D A 1
H51A H 0.869885 0.271638 1.218167 0.098 Uiso 1 1 calc R A 1
H51B H 0.984947 0.273395 1.181120 0.098 Uiso 1 1 calc R A 1
C52A C 0.8692(5) 0.22102(16) 1.1167(5) 0.0848(18) Uani 1 1 d D A 1
H52A H 0.795419 0.209073 1.126278 0.102 Uiso 1 1 calc R A 1
H52B H 0.935730 0.199712 1.146687 0.102 Uiso 1 1 calc R A 1
C53A C 0.8523(5) 0.22906(17) 1.0073(5) 0.094(2) Uani 1 1 d D A 1
H53A H 0.929751 0.231089 0.994613 0.113 Uiso 1 1 calc R A 1
H53B H 0.802740 0.205119 0.964716 0.113 Uiso 1 1 calc R A 1
C54A C 0.7893(4) 0.27361(16) 0.9924(4) 0.0773(17) Uani 1 1 d D A 1
H54A H 0.802996 0.290276 0.936376 0.093 Uiso 1 1 calc R A 1
H54B H 0.702350 0.269060 0.977194 0.093 Uiso 1 1 calc R A 1
O3A O 0.8368(3) 0.29822(11) 1.0824(3) 0.0915(14) Uani 1 1 d D A 1

loop_
_atom_site_aniso_label
_atom_site_aniso_U_11
_atom_site_aniso_U_22
_atom_site_aniso_U_33
_atom_site_aniso_U_23
_atom_site_aniso_U_13
_atom_site_aniso_U_12
C1 0.0193(14) 0.0220(17) 0.0137(13) 0.0013(12) 0.0078(11) 0.0045(12)
C2 0.0191(15) 0.0251(18) 0.0440(19) 0.0051(15) 0.0075(14) 0.0052(13)
C3 0.0199(14) 0.0109(14) 0.0181(14) 0.0015(11) 0.0075(12) 0.0016(11)
C4 0.0190(14) 0.0152(15) 0.0192(14) 0.0029(12) 0.0072(12) 0.0016(11)
C5 0.0287(16) 0.0186(16) 0.0160(14) 0.0015(12) 0.0064(13) 0.0039(13)
C6 0.0319(17) 0.0230(17) 0.0229(15) 0.0033(13) 0.0171(14) 0.0065(13)
C7 0.0195(15) 0.0316(19) 0.0321(17) -0.0011(14) 0.0136(14) 0.0015(13)
C8 0.0205(15) 0.0265(18) 0.0197(14) -0.0029(13) 0.0062(12) -0.0010(13)
C9 0.0153(13) 0.0161(15) 0.0147(13) -0.0008(11) 0.0026(11) -0.0022(11)
C10 0.0252(16) 0.0272(18) 0.0206(15) -0.0006(13) 0.0082(13) 0.0022(13)
C11 0.0227(16) 0.034(2) 0.0320(17) 0.0082(15) 0.0019(14) 0.0063(14)
C12 0.0226(16) 0.053(2) 0.0178(15) 0.0077(15) -0.0011(13) -0.0048(16)
C13 0.0298(17) 0.040(2) 0.0198(15) -0.0061(15) 0.0081(14) -0.0057(15)
C14 0.0244(15) 0.0231(17) 0.0216(15) -0.0038(13) 0.0087(13) -0.0011(13)
C15 0.0219(14) 0.0074(14) 0.0184(13) 0.0009(11) 0.0091(12) -0.0008(11)
C16 0.0254(15) 0.0120(15) 0.0195(14) 0.0018(12) 0.0092(12) 0.0002(12)
C17 0.0342(17) 0.0188(16) 0.0168(14) 0.0026(12) 0.0113(13) 0.0006(13)
C18 0.0348(17) 0.0161(16) 0.0249(15) 0.0014(13) 0.0190(14) 0.0021(13)
C19 0.0208(15) 0.0168(16) 0.0337(17) 0.0031(13) 0.0124(13) -0.0002(12)
C20 0.0247(15) 0.0121(15) 0.0189(14) 0.0000(12) 0.0091(12) -0.0009(12)
C21 0.0162(13) 0.0189(16) 0.0167(13) 0.0006(12) 0.0058(11) 0.0018(11)
C22 0.0297(16) 0.0179(16) 0.0212(15) -0.0010(13) 0.0079(13) -0.0005(13)
C23 0.0339(17) 0.0165(17) 0.0302(16) 0.0071(13) 0.0116(14) 0.0057(14)
C24 0.0243(16) 0.0299(19) 0.0212(15) 0.0093(14) 0.0082(13) 0.0038(14)
C25 0.0220(15) 0.0305(18) 0.0156(14) -0.0033(13) 0.0072(12) -0.0020(13)
C26 0.0187(14) 0.0183(16) 0.0181(14) -0.0002(12) 0.0066(12) 0.0002(12)
C27 0.0215(14) 0.0181(16) 0.0117(12) -0.0009(11) 0.0076(11) -0.0022(12)
C28 0.0264(15) 0.0186(16) 0.0187(14) -0.0017(12) 0.0088(12) 0.0003(13)
C29 0.0337(17) 0.0192(17) 0.0208(15) -0.0030(13) 0.0100(13) -0.0072(13)
C30 0.0231(15) 0.0330(19) 0.0178(14) -0.0005(13) 0.0039(12) -0.0083(14)
C31 0.0225(15) 0.0279(18) 0.0241(15) 0.0022(13) 0.0049(13) 0.0023(13)
C32 0.0245(15) 0.0168(16) 0.0168(14) 0.0005(12) 0.0052(12) -0.0005(12)
C33 0.0199(14) 0.0189(16) 0.0164(13) 0.0017(12) 0.0045(12) -0.0022(12)
C34 0.0363(18) 0.0223(18) 0.0223(15) -0.0024(13) 0.0097(14) -0.0039(14)
C35 0.047(2) 0.030(2) 0.0296(17) 0.0053(15) 0.0129(16) -0.0141(16)
C36 0.0371(19) 0.042(2) 0.0251(17) 0.0044(15) 0.0155(15) -0.0128(16)
C37 0.0298(17) 0.038(2) 0.0248(16) -0.0007(15) 0.0133(14) 0.0012(15)
C38 0.0228(15) 0.0211(17) 0.0231(15) 0.0021(13) 0.0084(13) -0.0013(13)
C39 0.0201(14) 0.0137(15) 0.0179(14) -0.0015(12) 0.0046(12) 0.0010(11)
C40 0.0222(16) 0.050(2) 0.0257(16) 0.0011(16) 0.0094(14) 0.0010(15)
C41 0.0188(16) 0.065(3) 0.0352(19) -0.0005(19) 0.0053(15) 0.0027(17)
C42 0.0292(17) 0.037(2) 0.0217(16) 0.0027(14) -0.0012(14) 0.0030(15)
C43 0.0336(17) 0.0249(18) 0.0220(15) 0.0009(13) 0.0097(14) -0.0015(14)
C44 0.0221(15) 0.0207(16) 0.0227(15) 0.0002(13) 0.0088(12) -0.0026(12)
C45 0.0251(15) 0.0152(16) 0.0243(15) 0.0028(12) 0.0123(13) 0.0003(12)
C46 0.0371(18) 0.0163(17) 0.0274(16) -0.0010(13) 0.0139(14) 0.0019(14)
C47 0.053(2) 0.0139(17) 0.0357(18) -0.0018(14) 0.0231(17) 0.0012(15)
C48 0.043(2) 0.0190(18) 0.055(2) 0.0053(17) 0.0302(19) 0.0090(16)
C49 0.0324(19) 0.026(2) 0.060(2) 0.0056(18) 0.0099(18) 0.0091(16)
C50 0.0301(18) 0.0183(17) 0.0396(19) -0.0002(15) 0.0073(15) 0.0014(14)
O1 0.0170(10) 0.0167(11) 0.0202(10) 0.0006(8) 0.0051(8) 0.0018(8)
O2 0.0161(9) 0.0162(11) 0.0208(10) 0.0009(8) 0.0053(8) 0.0011(8)
P1 0.0151(3) 0.0135(4) 0.0145(3) -0.0020(3) 0.0047(3) 0.0013(3)
P2 0.0185(3) 0.0115(4) 0.0137(3) -0.0004(3) 0.0060(3) -0.0002(3)
P3 0.0191(3) 0.0118(4) 0.0176(3) -0.0014(3) 0.0067(3) -0.0003(3)
Pd1 0.01455(10) 0.01113(11) 0.01353(10) -0.00069(8) 0.00463(8) 0.00043(8)
Pd2 0.01552(10) 0.01070(11) 0.01501(10) -0.00111(8) 0.00520(8) 0.00052(8)
C51A 0.040(3) 0.054(3) 0.148(6) 0.013(3) 0.024(3) 0.001(2)
C52A 0.061(3) 0.043(3) 0.150(6) 0.011(4) 0.033(4) -0.002(3)
C53A 0.077(4) 0.046(3) 0.177(7) -0.011(4) 0.066(5) 0.001(3)
C54A 0.052(3) 0.038(3) 0.132(5) -0.013(3) 0.017(3) -0.009(2)
O3A 0.0472(19) 0.044(2) 0.153(4) -0.011(2) -0.009(2) -0.0009(16)

loop_
_atom_type_symbol
_atom_type_description
_atom_type_scat_dispersion_real
_atom_type_scat_dispersion_imag
_atom_type_scat_source
C C 0.0181 0.0091 'International Tables Vol C Tables 4.2.6.8 and 6.1.1.4'
H H 0.0000 0.0000 'International Tables Vol C Tables 4.2.6.8 and 6.1.1.4'
O O 0.0492 0.0322 'International Tables Vol C Tables 4.2.6.8 and 6.1.1.4'
P P 0.2955 0.4335 'International Tables Vol C Tables 4.2.6.8 and 6.1.1.4'
Pd Pd 0.1215 3.9337 'International Tables Vol C Tables 4.2.6.8 and 6.1.1.4'

loop_
_exptl_crystal_face_index_h
_exptl_crystal_face_index_k
_exptl_crystal_face_index_l
_exptl_crystal_face_perp_dist
1 0 0 0.0112
-1 0 0 0.0072
0 0 -1 0.1194
0 0 1 0.1194
0 1 0 0.0467
0 -1 0 0.0467

loop_
_geom_angle_atom_site_label_1
_geom_angle_atom_site_label_2
_geom_angle_atom_site_label_3
_geom_angle
O1 C1 C2 116.7(3)
O2 C1 C2 116.0(3)
O2 C1 O1 127.3(3)
C1 C2 H2A 109.5
C1 C2 H2B 109.5
C1 C2 H2C 109.5
H2A C2 H2B 109.5
H2A C2 H2C 109.5
H2B C2 H2C 109.5
C4 C3 C8 118.6(3)
C4 C3 P1 117.1(2)
C8 C3 P1 124.1(2)
C3 C4 H4 119.6
C5 C4 C3 120.7(3)
C5 C4 H4 119.6
C4 C5 H5 119.9
C6 C5 C4 120.1(3)
C6 C5 H5 119.9
C5 C6 H6 119.9
C5 C6 C7 120.1(3)
C7 C6 H6 119.9
C6 C7 H7 120.1
C8 C7 C6 119.9(3)
C8 C7 H7 120.1
C3 C8 H8 119.8
C7 C8 C3 120.5(3)
C7 C8 H8 119.8
C10 C9 C14 119.1(3)
C10 C9 P1 125.5(2)
C14 C9 P1 115.0(2)
C9 C10 H10 120.0
C9 C10 C11 120.0(3)
C11 C10 H10 120.0
C10 C11 H11 120.0
C12 C11 C10 120.1(3)
C12 C11 H11 120.0
C11 C12 H12 119.7
C13 C12 C11 120.7(3)
C13 C12 H12 119.7
C12 C13 H13 120.2
C12 C13 C14 119.5(3)
C14 C13 H13 120.2
C9 C14 H14 119.7
C13 C14 C9 120.6(3)
C13 C14 H14 119.7
C16 C15 P2 120.6(2)
C20 C15 C16 118.5(3)
C20 C15 P2 120.3(2)
C15 C16 H16 119.8
C17 C16 C15 120.3(3)
C17 C16 H16 119.8
C16 C17 H17 119.8
C18 C17 C16 120.3(3)
C18 C17 H17 119.8
C17 C18 H18 119.9
C17 C18 C19 120.1(3)
C19 C18 H18 119.9
C18 C19 H19 120.0
C18 C19 C20 120.1(3)
C20 C19 H19 120.0
C15 C20 H20 119.7
C19 C20 C15 120.6(3)
C19 C20 H20 119.7
C22 C21 P2 123.2(2)
C26 C21 C22 118.8(3)
C26 C21 P2 118.0(2)
C21 C22 H22 119.9
C23 C22 C21 120.3(3)
C23 C22 H22 119.9
C22 C23 H23 119.8
C24 C23 C22 120.4(3)
C24 C23 H23 119.8
C23 C24 H24 120.0
C25 C24 C23 120.0(3)
C25 C24 H24 120.0
C24 C25 H25 120.1
C24 C25 C26 119.9(3)
C26 C25 H25 120.1
C21 C26 C25 120.6(3)
C21 C26 H26 119.7
C25 C26 H26 119.7
C28 C27 P2 123.3(2)
C32 C27 C28 118.8(3)
C32 C27 P2 117.9(2)
C27 C28 H28 119.9
C29 C28 C27 120.3(3)
C29 C28 H28 119.9
C28 C29 H29 119.8
C30 C29 C28 120.4(3)
C30 C29 H29 119.8
C29 C30 H30 119.9
C29 C30 C31 120.2(3)
C31 C30 H30 119.9
C30 C31 H31 120.1
C30 C31 C32 119.7(3)
C32 C31 H31 120.1
C27 C32 H32 119.7
C31 C32 C27 120.6(3)
C31 C32 H32 119.7
C34 C33 C38 118.4(3)
C34 C33 P3 123.0(2)
C38 C33 P3 118.5(2)
C33 C34 H34 119.6
C35 C34 C33 120.8(3)
C35 C34 H34 119.6
C34 C35 H35 120.2
C36 C35 C34 119.6(3)
C36 C35 H35 120.2
C35 C36 H36 119.8
C35 C36 C37 120.4(3)
C37 C36 H36 119.8
C36 C37 H37 120.1
C38 C37 C36 119.8(3)
C38 C37 H37 120.1
C33 C38 H38 119.5
C37 C38 C33 121.0(3)
C37 C38 H38 119.5
C40 C39 C44 118.8(3)
C40 C39 P3 123.1(2)
C44 C39 P3 118.0(2)
C39 C40 H40 119.9
C39 C40 C41 120.2(3)
C41 C40 H40 119.9
C40 C41 H41 119.7
C42 C41 C40 120.6(3)
C42 C41 H41 119.7
C41 C42 H42 120.2
C43 C42 C41 119.7(3)
C43 C42 H42 120.2
C42 C43 H43 120.0
C42 C43 C44 120.0(3)
C44 C43 H43 120.0
C39 C44 H44 119.6
C43 C44 C39 120.7(3)
C43 C44 H44 119.6
C46 C45 P3 123.5(2)
C50 C45 C46 119.5(3)
C50 C45 P3 117.0(2)
C45 C46 H46 120.1
C47 C46 C45 119.8(3)
C47 C46 H46 120.1
C46 C47 H47 119.6
C48 C47 C46 120.7(3)
C48 C47 H47 119.6
C47 C48 H48 120.1
C47 C48 C49 119.8(3)
C49 C48 H48 120.1
C48 C49 H49 119.9
C48 C49 C50 120.2(3)
C50 C49 H49 119.9
C45 C50 C49 120.0(3)
C45 C50 H50 120.0
C49 C50 H50 120.0
C1 O1 Pd1 119.47(18)
C1 O2 Pd2 121.76(18)
C3 P1 C9 106.04(13)
C3 P1 Pd1 117.98(9)
C3 P1 Pd2 119.96(9)
C9 P1 Pd1 117.89(9)
C9 P1 Pd2 120.50(9)
Pd2 P1 Pd1 72.03(2)
C15 P2 C21 103.53(13)
C15 P2 C27 103.43(13)
C15 P2 Pd1 112.02(9)
C21 P2 C27 103.66(13)
C21 P2 Pd1 112.64(10)
C27 P2 Pd1 119.88(10)
C33 P3 C39 103.16(13)
C33 P3 C45 102.89(13)
C33 P3 Pd2 115.65(10)
C39 P3 Pd2 113.22(10)
C45 P3 C39 103.13(13)
C45 P3 Pd2 117.02(10)
O1 Pd1 P1 139.88(6)
O1 Pd1 P2 111.96(5)
O1 Pd1 Pd2 85.95(5)
P1 Pd1 P2 108.16(3)
P1 Pd1 Pd2 53.945(19)
P2 Pd1 Pd2 162.04(2)
O2 Pd2 P1 139.23(6)
O2 Pd2 P3 106.37(5)
O2 Pd2 Pd1 85.36(5)
P1 Pd2 P3 114.39(3)
P1 Pd2 Pd1 54.023(19)
P3 Pd2 Pd1 167.21(2)
H51A C51A H51B 108.7
C52A C51A H51A 110.6
C52A C51A H51B 110.6
O3A C51A H51A 110.6
O3A C51A H51B 110.6
O3A C51A C52A 105.8(5)
C51A C52A H52A 111.3
C51A C52A H52B 111.3
C51A C52A C53A 102.2(5)
H52A C52A H52B 109.2
C53A C52A H52A 111.3
C53A C52A H52B 111.3
C52A C53A H53A 111.7
C52A C53A H53B 111.7
H53A C53A H53B 109.5
C54A C53A C52A 100.3(5)
C54A C53A H53A 111.7
C54A C53A H53B 111.7
C53A C54A H54A 110.4
C53A C54A H54B 110.4
H54A C54A H54B 108.6
O3A C54A C53A 106.7(5)
O3A C54A H54A 110.4
O3A C54A H54B 110.4
C54A O3A C51A 109.2(4)

loop_
_geom_bond_atom_site_label_1
_geom_bond_atom_site_label_2
_geom_bond_distance
C1 C2 1.520(4)
C1 O1 1.265(3)
C1 O2 1.264(3)
C2 H2A 0.9800
C2 H2B 0.9800
C2 H2C 0.9800
C3 C4 1.396(4)
C3 C8 1.399(4)
C3 P1 1.816(3)
C4 H4 0.9500
C4 C5 1.384(4)
C5 H5 0.9500
C5 C6 1.381(4)
C6 H6 0.9500
C6 C7 1.389(4)
C7 H7 0.9500
C7 C8 1.388(4)
C8 H8 0.9500
C9 C10 1.387(4)
C9 C14 1.399(4)
C9 P1 1.821(3)
C10 H10 0.9500
C10 C11 1.389(4)
C11 H11 0.9500
C11 C12 1.380(5)
C12 H12 0.9500
C12 C13 1.376(5)
C13 H13 0.9500
C13 C14 1.383(4)
C14 H14 0.9500
C15 C16 1.404(4)
C15 C20 1.399(4)
C15 P2 1.821(3)
C16 H16 0.9500
C16 C17 1.392(4)
C17 H17 0.9500
C17 C18 1.377(4)
C18 H18 0.9500
C18 C19 1.387(4)
C19 H19 0.9500
C19 C20 1.388(4)
C20 H20 0.9500
C21 C22 1.399(4)
C21 C26 1.390(4)
C21 P2 1.830(3)
C22 H22 0.9500
C22 C23 1.389(4)
C23 H23 0.9500
C23 C24 1.385(4)
C24 H24 0.9500
C24 C25 1.381(4)
C25 H25 0.9500
C25 C26 1.399(4)
C26 H26 0.9500
C27 C28 1.398(4)
C27 C32 1.396(4)
C27 P2 1.831(3)
C28 H28 0.9500
C28 C29 1.387(4)
C29 H29 0.9500
C29 C30 1.382(4)
C30 H30 0.9500
C30 C31 1.383(4)
C31 H31 0.9500
C31 C32 1.394(4)
C32 H32 0.9500
C33 C34 1.393(4)
C33 C38 1.395(4)
C33 P3 1.827(3)
C34 H34 0.9500
C34 C35 1.393(4)
C35 H35 0.9500
C35 C36 1.383(5)
C36 H36 0.9500
C36 C37 1.384(5)
C37 H37 0.9500
C37 C38 1.382(4)
C38 H38 0.9500
C39 C40 1.384(4)
C39 C44 1.394(4)
C39 P3 1.832(3)
C40 H40 0.9500
C40 C41 1.389(4)
C41 H41 0.9500
C41 C42 1.384(5)
C42 H42 0.9500
C42 C43 1.377(4)
C43 H43 0.9500
C43 C44 1.388(4)
C44 H44 0.9500
C45 C46 1.397(4)
C45 C50 1.382(4)
C45 P3 1.831(3)
C46 H46 0.9500
C46 C47 1.386(4)
C47 H47 0.9500
C47 C48 1.374(5)
C48 H48 0.9500
C48 C49 1.381(5)
C49 H49 0.9500
C49 C50 1.396(5)
C50 H50 0.9500
O1 Pd1 2.2070(19)
O2 Pd2 2.1766(18)
P1 Pd1 2.2083(7)
P1 Pd2 2.2062(7)
P2 Pd1 2.3003(7)
P3 Pd2 2.2999(7)
Pd1 Pd2 2.5958(3)
C51A H51A 0.9900
C51A H51B 0.9900
C51A C52A 1.504(6)
C51A O3A 1.421(6)
C52A H52A 0.9900
C52A H52B 0.9900
C52A C53A 1.517(8)
C53A H53A 0.9900
C53A H53B 0.9900
C53A C54A 1.492(6)
C54A H54A 0.9900
C54A H54B 0.9900
C54A O3A 1.419(6)

loop_
_geom_torsion_atom_site_label_1
_geom_torsion_atom_site_label_2
_geom_torsion_atom_site_label_3
_geom_torsion_atom_site_label_4
_geom_torsion
C2 C1 O1 Pd1 -176.26(19)
C2 C1 O2 Pd2 179.47(18)
C3 C4 C5 C6 0.5(4)
C4 C3 C8 C7 1.2(5)
C4 C3 P1 C9 -149.1(2)
C4 C3 P1 Pd1 -14.4(3)
C4 C3 P1 Pd2 70.1(2)
C4 C5 C6 C7 0.4(5)
C5 C6 C7 C8 -0.5(5)
C6 C7 C8 C3 -0.3(5)
C8 C3 C4 C5 -1.3(4)
C8 C3 P1 C9 35.7(3)
C8 C3 P1 Pd1 170.4(2)
C8 C3 P1 Pd2 -105.1(2)
C9 C10 C11 C12 -0.6(5)
C10 C9 C14 C13 1.6(5)
C10 C9 P1 C3 27.6(3)
C10 C9 P1 Pd1 -107.2(3)
C10 C9 P1 Pd2 168.2(2)
C10 C11 C12 C13 1.4(5)
C11 C12 C13 C14 -0.7(5)
C12 C13 C14 C9 -0.8(5)
C14 C9 C10 C11 -0.9(5)
C14 C9 P1 C3 -160.0(2)
C14 C9 P1 Pd1 65.3(2)
C14 C9 P1 Pd2 -19.4(3)
C15 C16 C17 C18 0.2(4)
C16 C15 C20 C19 0.2(4)
C16 C15 P2 C21 -147.9(2)
C16 C15 P2 C27 -40.0(3)
C16 C15 P2 Pd1 90.5(2)
C16 C17 C18 C19 -0.6(5)
C17 C18 C19 C20 0.8(5)
C18 C19 C20 C15 -0.6(4)
C20 C15 C16 C17 0.0(4)
C20 C15 P2 C21 41.2(3)
C20 C15 P2 C27 149.1(2)
C20 C15 P2 Pd1 -80.4(2)
C21 C22 C23 C24 0.8(5)
C22 C21 C26 C25 0.0(4)
C22 C21 P2 C15 46.2(3)
C22 C21 P2 C27 -61.5(3)
C22 C21 P2 Pd1 167.4(2)
C22 C23 C24 C25 0.0(5)
C23 C24 C25 C26 -0.7(4)
C24 C25 C26 C21 0.7(4)
C26 C21 C22 C23 -0.8(4)
C26 C21 P2 C15 -133.7(2)
C26 C21 P2 C27 118.5(2)
C26 C21 P2 Pd1 -12.5(2)
C27 C28 C29 C30 -0.9(4)
C28 C27 C32 C31 -1.0(4)
C28 C27 P2 C15 -45.6(3)
C28 C27 P2 C21 62.2(3)
C28 C27 P2 Pd1 -171.14(19)
C28 C29 C30 C31 -0.3(4)
C29 C30 C31 C32 0.8(4)
C30 C31 C32 C27 -0.2(4)
C32 C27 C28 C29 1.5(4)
C32 C27 P2 C15 137.5(2)
C32 C27 P2 C21 -114.7(2)
C32 C27 P2 Pd1 11.9(2)
C33 C34 C35 C36 0.5(5)
C34 C33 C38 C37 -1.9(4)
C34 C33 P3 C39 87.5(3)
C34 C33 P3 C45 -19.5(3)
C34 C33 P3 Pd2 -148.3(2)
C34 C35 C36 C37 -1.9(5)
C35 C36 C37 C38 1.5(5)
C36 C37 C38 C33 0.5(5)
C38 C33 C34 C35 1.4(4)
C38 C33 P3 C39 -90.7(2)
C38 C33 P3 C45 162.3(2)
C38 C33 P3 Pd2 33.4(3)
C39 C40 C41 C42 0.6(6)
C40 C39 C44 C43 -0.4(5)
C40 C39 P3 C33 14.0(3)
C40 C39 P3 C45 120.8(3)
C40 C39 P3 Pd2 -111.7(3)
C40 C41 C42 C43 -0.7(6)
C41 C42 C43 C44 0.2(5)
C42 C43 C44 C39 0.3(5)
C44 C39 C40 C41 -0.1(5)
C44 C39 P3 C33 -168.7(2)
C44 C39 P3 C45 -61.9(3)
C44 C39 P3 Pd2 65.6(2)
C45 C46 C47 C48 0.9(5)
C46 C45 C50 C49 -1.3(5)
C46 C45 P3 C33 93.6(3)
C46 C45 P3 C39 -13.4(3)
C46 C45 P3 Pd2 -138.4(2)
C46 C47 C48 C49 -0.1(5)
C47 C48 C49 C50 -1.4(5)
C48 C49 C50 C45 2.1(5)
C50 C45 C46 C47 -0.2(5)
C50 C45 P3 C33 -87.5(3)
C50 C45 P3 C39 165.5(2)
C50 C45 P3 Pd2 40.5(3)
O1 C1 O2 Pd2 -1.5(4)
O2 C1 O1 Pd1 4.7(4)
P1 C3 C4 C5 -176.7(2)
P1 C3 C8 C7 176.3(2)
P1 C9 C10 C11 171.2(2)
P1 C9 C14 C13 -171.3(2)
P2 C15 C16 C17 -171.0(2)
P2 C15 C20 C19 171.3(2)
P2 C21 C22 C23 179.2(2)
P2 C21 C26 C25 -180.0(2)
P2 C27 C28 C29 -175.4(2)
P2 C27 C32 C31 176.1(2)
P3 C33 C34 C35 -176.9(2)
P3 C33 C38 C37 176.5(2)
P3 C39 C40 C41 177.2(3)
P3 C39 C44 C43 -177.8(2)
P3 C45 C46 C47 178.6(2)
P3 C45 C50 C49 179.8(3)
C51A C52A C53A C54A -38.6(5)
C52A C51A O3A C54A -8.9(6)
C52A C53A C54A O3A 34.6(5)
C53A C54A O3A C51A -16.8(6)
O3A C51A C52A C53A 30.2(5)

loop_
_exptl_oxdiff_crystal_face_indexfrac_h
_exptl_oxdiff_crystal_face_indexfrac_k
_exptl_oxdiff_crystal_face_indexfrac_l
_exptl_oxdiff_crystal_face_x
_exptl_oxdiff_crystal_face_y
_exptl_oxdiff_crystal_face_z
1.0018 -0.0155 0.0018 0.1253 0.0327 -0.0472
-1.0018 0.0155 -0.0018 -0.1253 -0.0327 0.0472
0.0014 0.0040 -1.0010 -0.0617 0.0962 0.0104
-0.0014 -0.0040 1.0010 0.0617 -0.0962 -0.0104
0.0017 0.9996 0.0001 0.0170 0.0056 0.0491
-0.0017 -0.9996 -0.0001 -0.0170 -0.0056 -0.0491
